data_7009157
loop_
_publ_author_name
'Sacht, Cheryl'
'Datt, Michael S.'
'Otto, Stefanus'
'Roodt, Andreas'

_publ_section_title
;
 Chiral and achiral platinum(II) complexes for potential use as
 chemotherapeutic agents: crystal and molecular structures of
 cis-[Pt(L1)2] and [Pt(L1)Cl(MPSO)]
 [HL1&#x2005;=&#x2005;N,N-diethyl-N&#x200A;'-benzoylthiourea]
;
_journal_issue 5
_journal_name_full 'Journal of the Chemical Society, Dalton Transactions'
_journal_page_first 727
_journal_paper_doi 10.1039/a908985c
_journal_year 2000
_chemical_formula_structural
;
[Pt(Cl){SO(CH~3~)(C~6~H~5~)}{(C~6~H~5~)CONCSN(Et)~2~}]
;
_chemical_formula_sum 'C19 H23 Cl N2 O2 Pt S2'
_chemical_formula_weight 606.05
_chemical_name_systematic
; 
 ? 
;
_space_group_IT_number 2
_symmetry_cell_setting triclinic
_symmetry_space_group_name_Hall '-P 1'
_symmetry_space_group_name_H-M 'P -1'
_atom_sites_solution_hydrogens geom
_atom_sites_solution_primary direct
_atom_sites_solution_secondary difmap
_audit_creation_method SHELXL
_cell_angle_alpha 115.11(2)
_cell_angle_beta 86.44(2)
_cell_angle_gamma 66.25(2)
_cell_formula_units_Z 2
_cell_length_a 8.612(2)
_cell_length_b 11.776(2)
_cell_length_c 13.374(3)
_cell_measurement_temperature 293(2)
_cell_volume 1078.8(5)
_computing_cell_refinement 'Standard programmes Nicolet P3'
_computing_data_collection 'Standard programmes Nicolet P3'
_computing_data_reduction 'Profit (Streltsov & Zavodnik, 1989)'
_computing_molecular_graphics 'ORTEP II (Johnson, 1976)'
_computing_publication_material 'SHELXL-93 (Sheldrick, 1993)'
_computing_structure_refinement 'SHELXL-93 (Sheldrick, 1993)'
_computing_structure_solution 'SHELXS-86 (Sheldrick, 1990)'
_diffrn_ambient_temperature 293(2)
_diffrn_measurement_device 'Nicolet P3'
_diffrn_measurement_method Theta/2Theta
_diffrn_radiation_monochromator graphite
_diffrn_radiation_source 'fine-focus sealed tube'
_diffrn_radiation_type MoK\a
_diffrn_radiation_wavelength 0.71073
_diffrn_reflns_av_R_equivalents 0.0000
_diffrn_reflns_av_sigmaI/netI 0.0318
_diffrn_reflns_limit_h_max 10
_diffrn_reflns_limit_h_min 0
_diffrn_reflns_limit_k_max 14
_diffrn_reflns_limit_k_min -12
_diffrn_reflns_limit_l_max 15
_diffrn_reflns_limit_l_min -15
_diffrn_reflns_number 2918
_diffrn_reflns_theta_max 25.05
_diffrn_reflns_theta_min 1.75
_diffrn_standards_decay_% 2%
_diffrn_standards_interval_count 100
_diffrn_standards_interval_time 60min
_diffrn_standards_number 3
_exptl_absorpt_coefficient_mu 6.837
_exptl_absorpt_correction_T_max 0.208
_exptl_absorpt_correction_T_min 0.075
_exptl_absorpt_correction_type 'Empirical on faced crystal'
_exptl_crystal_colour Yellow
_exptl_crystal_density_diffrn 1.866
_exptl_crystal_density_meas 1.836
_exptl_crystal_density_method 'Flottation NaI/H~2~O'
_exptl_crystal_description Blocks
_exptl_crystal_F_000 588
_exptl_crystal_size_max 0.42
_exptl_crystal_size_mid 0.34
_exptl_crystal_size_min 0.30
_refine_diff_density_max 3.141
_refine_diff_density_min -3.613
_refine_diff_density_rms 0.280
_refine_ls_extinction_method none
_refine_ls_goodness_of_fit_all 1.120
_refine_ls_goodness_of_fit_obs 1.120
_refine_ls_hydrogen_treatment 'Calculated riding on adjacent carbon atom'
_refine_ls_matrix_type full
_refine_ls_number_parameters 248
_refine_ls_number_reflns 2915
_refine_ls_number_restraints 0
_refine_ls_restrained_S_all 1.160
_refine_ls_restrained_S_obs 1.120
_refine_ls_R_factor_all 0.0620
_refine_ls_R_factor_obs 0.0613
_refine_ls_shift/esd_max -0.246
_refine_ls_shift/esd_mean 0.005
_refine_ls_structure_factor_coef Fsqd
_refine_ls_weighting_details 'w=1/[\s^2^(Fo^2^)+(0.1056P)^2^+8.1214P] where P=(Fo^2^+2Fc^2^)/3'
_refine_ls_weighting_scheme calc
_refine_ls_wR_factor_all 0.1587
_refine_ls_wR_factor_obs 0.1535
_reflns_number_observed 2915
_reflns_number_total 2918
_reflns_observed_criterion >2sigma(I)
_cod_data_source_file a908985c.txt
_cod_data_source_block Compound1
_cod_depositor_comments
;
The following automatic conversions were performed:
'_symmetry_cell_setting' value 'Triclinic' changed to 'triclinic'
according to '/home/saulius/struct/CIF-dictionaries/cif_core.dic'
dictionary named 'cif_core.dic' version 2.4.1 from 2010-06-29.

Automatic conversion script
Id: cif_fix_enum 1527 2010-12-29 10:47:43Z saulius 

The following automatic conversions were performed:

'_refine_ls_weighting_scheme' value 'calc
w=1/[\s^2^(Fo^2^)+(0.1056P)^2^+8.1214P] where P=(Fo^2^+2Fc^2^)/3' was
changed to 'calc'. New tag '_refine_ls_weighting_details' was
created. The value of the new tag was set to
'w=1/[\s^2^(Fo^2^)+(0.1056P)^2^+8.1214P] where P=(Fo^2^+2Fc^2^)/3'.

Automatic conversion script
Id: cif_fix_values 3143 2015-03-26 13:38:13Z robertas 
;
_cod_original_cell_volume 1078.8(4)
_cod_original_sg_symbol_H-M P-1
_cod_database_code 7009157

loop_
_symmetry_equiv_pos_as_xyz
'x, y, z'
'-x, -y, -z'

loop_
_atom_site_aniso_label
_atom_site_aniso_U_11
_atom_site_aniso_U_22
_atom_site_aniso_U_33
_atom_site_aniso_U_23
_atom_site_aniso_U_13
_atom_site_aniso_U_12
Pt 0.0559(4) 0.0372(3) 0.0228(3) 0.0130(2) -0.0093(2) -0.0273(2)
Cl1 0.087(3) 0.040(2) 0.032(2) 0.0116(15) -0.010(2) -0.037(2)
S1 0.092(3) 0.051(2) 0.035(2) 0.020(2) -0.020(2) -0.048(2)
S2 0.059(2) 0.045(2) 0.028(2) 0.0191(15) -0.014(2) -0.031(2)
O1 0.074(7) 0.046(5) 0.028(5) 0.024(4) -0.018(4) -0.033(5)
O2 0.093(8) 0.072(7) 0.026(5) 0.021(5) -0.022(5) -0.054(7)
N1 0.077(9) 0.055(8) 0.040(7) 0.026(6) -0.012(6) -0.040(7)
N2 0.124(14) 0.041(7) 0.051(9) 0.008(7) -0.011(9) -0.052(9)
C1 0.074(11) 0.061(10) 0.045(9) 0.033(8) -0.012(8) -0.039(9)
C2 0.045(8) 0.047(8) 0.050(9) 0.036(8) -0.013(6) -0.022(7)
C3 0.082(13) 0.062(11) 0.094(15) 0.048(11) -0.029(11) -0.042(10)
C4 0.117(18) 0.102(17) 0.141(23) 0.095(18) -0.053(17) -0.073(15)
C5 0.117(26) 0.335(64) 0.267(57) 0.234(55) -0.085(32) -0.146(36)
C6 0.209(49) 0.387(79) 0.203(49) 0.216(57) -0.096(40) -0.188(54)
C7 0.088(13) 0.055(10) 0.066(12) 0.036(9) -0.016(10) -0.031(10)
C11 0.047(8) 0.047(8) 0.035(7) 0.022(7) -0.011(6) -0.021(7)
C12 0.043(9) 0.089(13) 0.058(11) 0.040(10) -0.016(8) -0.026(9)
C13 0.074(12) 0.089(13) 0.026(8) 0.025(9) -0.014(8) -0.030(10)
C14 0.063(12) 0.136(21) 0.045(11) 0.049(14) -0.018(9) -0.027(13)
C15 0.090(15) 0.122(19) 0.060(13) 0.066(15) -0.004(11) -0.029(14)
C16 0.075(11) 0.055(9) 0.054(10) 0.038(9) -0.010(9) -0.013(8)
C21 0.064(9) 0.038(7) 0.027(7) 0.015(6) -0.012(6) -0.029(7)
C22 0.073(11) 0.067(10) 0.021(7) 0.016(7) -0.007(7) -0.035(9)
C23 0.077(11) 0.081(12) 0.029(8) 0.019(8) -0.003(8) -0.051(10)
C24 0.065(11) 0.076(12) 0.045(10) 0.025(9) 0.001(8) -0.028(10)
C25 0.080(13) 0.081(13) 0.064(12) 0.013(10) -0.011(10) -0.056(12)
C26 0.062(10) 0.081(12) 0.034(8) 0.012(8) -0.005(7) -0.037(9)

loop_
_atom_site_label
_atom_site_type_symbol
_atom_site_fract_x
_atom_site_fract_y
_atom_site_fract_z
_atom_site_U_iso_or_equiv
_atom_site_thermal_displace_type
_atom_site_occupancy
_atom_site_calc_flag
_atom_site_refinement_flags
_atom_site_disorder_group
Pt Pt 0.23227(7) 0.25358(5) 0.09789(4) 0.0375(2) Uani 1 d . .
Cl1 Cl 0.2395(6) 0.0364(4) -0.0183(3) 0.0531(9) Uani 1 d . .
S1 S 0.2312(6) 0.4631(4) 0.2025(3) 0.0540(10) Uani 1 d . .
S2 S 0.2209(5) 0.2291(4) 0.2514(3) 0.0414(8) Uani 1 d . .
O1 O 0.2496(14) 0.2657(10) -0.0479(8) 0.045(2) Uani 1 d . .
O2 O 0.2696(16) 0.3163(12) 0.3458(8) 0.059(3) Uani 1 d . .
N1 N 0.2019(18) 0.4947(14) 0.0079(11) 0.054(3) Uani 1 d . .
N2 N 0.1748(24) 0.6806(14) 0.1697(13) 0.074(5) Uani 1 d . .
C1 C 0.2022(22) 0.5457(17) 0.1191(14) 0.055(4) Uani 1 d . .
C2 C 0.2321(18) 0.3687(15) -0.0627(13) 0.043(3) Uani 1 d . .
C3 C 0.1471(27) 0.7616(21) 0.1072(19) 0.073(5) Uani 1 d . .
H3A H 0.0920(27) 0.8627(21) 0.1620(19) 0.095(15) Uiso 1 calc R .
H3B H 0.0686(27) 0.7449(21) 0.0606(19) 0.095(15) Uiso 1 calc R .
C4 C 0.3261(32) 0.7152(26) 0.0291(24) 0.096(8) Uani 1 d . .
H4A H 0.3059(35) 0.7660(110) -0.0131(90) 0.095(15) Uiso 1 calc R .
H4B H 0.3817(88) 0.6147(39) -0.0238(76) 0.095(15) Uiso 1 calc R .
H4C H 0.4015(70) 0.7361(126) 0.0758(25) 0.095(15) Uiso 1 calc R .
C5 C 0.1249(49) 0.7890(57) 0.3183(40) 0.188(23) Uani 1 d . .
H5A H 0.0310(49) 0.8848(57) 0.3450(40) 0.095(15) Uiso 1 calc R .
H5B H 0.0930(49) 0.7488(57) 0.3610(40) 0.095(15) Uiso 1 calc R .
C6 C 0.2546(59) 0.7868(59) 0.3240(40) 0.217(25) Uani 1 d . .
H6A H 0.2573(89) 0.8227(145) 0.4027(41) 0.095(15) Uiso 1 calc R .
H6B H 0.2700(99) 0.8451(127) 0.2956(119) 0.095(15) Uiso 1 calc R .
H6C H 0.3482(60) 0.6906(61) 0.2785(94) 0.095(15) Uiso 1 calc R .
C7 C 0.3540(26) 0.0491(18) 0.2146(17) 0.069(5) Uani 1 d . .
H7A H 0.3027(96) -0.0074(29) 0.1706(96) 0.095(15) Uiso 1 calc R .
H7B H 0.3610(143) 0.0427(25) 0.2835(17) 0.095(15) Uiso 1 calc R .
H7C H 0.4706(56) 0.0145(46) 0.1697(97) 0.095(15) Uiso 1 calc R .
C11 C 0.2509(18) 0.3310(15) -0.1876(12) 0.043(3) Uani 1 d . .
C12 C 0.2785(20) 0.2015(21) -0.2688(16) 0.064(5) Uani 1 d . .
H12 H 0.2752(20) 0.1372(21) -0.2469(16) 0.095(15) Uiso 1 calc R .
C13 C 0.3111(24) 0.1642(22) -0.3826(14) 0.068(5) Uani 1 d . .
H13 H 0.3311(24) 0.0742(22) -0.4371(14) 0.095(15) Uiso 1 calc R .
C14 C 0.3150(26) 0.2569(28) -0.4180(17) 0.086(7) Uani 1 d . .
H14 H 0.3388(26) 0.2304(28) -0.4956(17) 0.095(15) Uiso 1 calc R .
C15 C 0.2825(28) 0.3913(29) -0.3350(19) 0.091(7) Uani 1 d . .
H15 H 0.2815(28) 0.4564(29) -0.3573(19) 0.095(15) Uiso 1 calc R .
C16 C 0.2519(23) 0.4295(19) -0.2203(15) 0.064(5) Uani 1 d . .
H16 H 0.2320(23) 0.5192(19) -0.1653(15) 0.095(15) Uiso 1 calc R .
C21 C 0.0102(19) 0.2568(14) 0.3089(11) 0.042(3) Uani 1 d . .
C22 C -0.0655(22) 0.3383(18) 0.4274(12) 0.055(4) Uani 1 d . .
H22 H -0.0039(22) 0.3755(18) 0.4746(12) 0.095(15) Uiso 1 calc R .
C23 C -0.2290(23) 0.3644(20) 0.4751(13) 0.061(4) Uani 1 d . .
H23 H -0.2775(23) 0.4176(20) 0.5545(13) 0.095(15) Uiso 1 calc R .
C24 C -0.3225(25) 0.3118(21) 0.4056(15) 0.067(5) Uani 1 d . .
H24 H -0.4349(25) 0.3314(21) 0.4385(15) 0.095(15) Uiso 1 calc R .
C25 C -0.2511(26) 0.2309(21) 0.2884(17) 0.078(6) Uani 1 d . .
H25 H -0.3132(26) 0.1936(21) 0.2418(17) 0.095(15) Uiso 1 calc R .
C26 C -0.0864(23) 0.2059(20) 0.2407(14) 0.065(5) Uani 1 d . .
H26 H -0.0392(23) 0.1537(20) 0.1612(14) 0.095(15) Uiso 1 calc R .

loop_
_atom_type_symbol
_atom_type_description
_atom_type_scat_dispersion_real
_atom_type_scat_dispersion_imag
_atom_type_scat_source
C C 0.0033 0.0016 'International Tables Vol C Tables 4.2.6.8 and 6.1.1.4'
H H 0.0000 0.0000 'International Tables Vol C Tables 4.2.6.8 and 6.1.1.4'
N N 0.0061 0.0033 'International Tables Vol C Tables 4.2.6.8 and 6.1.1.4'
O O 0.0106 0.0060 'International Tables Vol C Tables 4.2.6.8 and 6.1.1.4'
S S 0.1246 0.1234 'International Tables Vol C Tables 4.2.6.8 and 6.1.1.4'
Cl Cl 0.1484 0.1585 'International Tables Vol C Tables 4.2.6.8 and 6.1.1.4'
Pt Pt -1.7033 8.3905 'International Tables Vol C Tables 4.2.6.8 and 6.1.1.4'

loop_
_geom_angle_atom_site_label_1
_geom_angle_atom_site_label_2
_geom_angle_atom_site_label_3
_geom_angle
_geom_angle_site_symmetry_1
_geom_angle_site_symmetry_3
_geom_angle_publ_flag
O1 Pt S2 177.2(3) . . ?
O1 Pt S1 93.3(3) . . ?
S2 Pt S1 89.09(13) . . ?
O1 Pt Cl1 84.1(3) . . ?
S2 Pt Cl1 93.48(13) . . ?
S1 Pt Cl1 177.24(13) . . ?
C1 S1 Pt 107.2(6) . . ?
O2 S2 C21 107.6(6) . . ?
O2 S2 C7 107.4(8) . . ?
C21 S2 C7 100.7(8) . . ?
O2 S2 Pt 117.4(4) . . ?
C21 S2 Pt 111.7(4) . . ?
C7 S2 Pt 110.7(6) . . ?
C2 O1 Pt 129.9(9) . . ?
C2 N1 C1 126.8(13) . . ?
C1 N2 C3 122.1(16) . . ?
C1 N2 C5 124.3(19) . . ?
C3 N2 C5 112.5(18) . . ?
N2 C1 N1 113.0(13) . . ?
N2 C1 S1 117.5(13) . . ?
N1 C1 S1 129.5(12) . . ?
O1 C2 N1 131.6(14) . . ?
O1 C2 C11 111.8(13) . . ?
N1 C2 C11 116.6(12) . . ?
N2 C3 C4 110.3(16) . . ?
C6 C5 N2 99.9(41) . . ?
C12 C11 C16 119.6(15) . . ?
C12 C11 C2 121.4(13) . . ?
C16 C11 C2 118.9(14) . . ?
C11 C12 C13 120.8(18) . . ?
C12 C13 C14 121.2(20) . . ?
C13 C14 C15 118.4(18) . . ?
C16 C15 C14 120.9(20) . . ?
C15 C16 C11 119.0(19) . . ?
C26 C21 C22 118.3(14) . . ?
C26 C21 S2 122.8(11) . . ?
C22 C21 S2 118.8(11) . . ?
C23 C22 C21 120.6(15) . . ?
C22 C23 C24 120.0(15) . . ?
C25 C24 C23 120.6(17) . . ?
C24 C25 C26 119.0(18) . . ?
C25 C26 C21 121.3(16) . . ?

loop_
_geom_bond_atom_site_label_1
_geom_bond_atom_site_label_2
_geom_bond_distance
_geom_bond_site_symmetry_2
_geom_bond_publ_flag
Pt O1 2.016(9) . ?
Pt S2 2.192(3) . ?
Pt S1 2.257(4) . ?
Pt Cl1 2.334(3) . ?
S1 C1 1.736(14) . ?
S2 O2 1.462(11) . ?
S2 C21 1.769(15) . ?
S2 C7 1.77(2) . ?
O1 C2 1.26(2) . ?
N1 C2 1.28(2) . ?
N1 C1 1.35(2) . ?
N2 C1 1.34(2) . ?
N2 C3 1.48(2) . ?
N2 C5 1.75(5) . ?
C2 C11 1.51(2) . ?
C3 C4 1.55(3) . ?
C5 C6 1.11(4) . ?
C11 C12 1.35(2) . ?
C11 C16 1.41(2) . ?
C12 C13 1.37(2) . ?
C13 C14 1.37(3) . ?
C14 C15 1.39(3) . ?
C15 C16 1.38(3) . ?
C21 C26 1.38(2) . ?
C21 C22 1.39(2) . ?
C22 C23 1.36(2) . ?
C23 C24 1.38(3) . ?
C24 C25 1.37(2) . ?
C25 C26 1.38(2) . ?
